data_1508115
loop_
_publ_author_name
'Bonyhady, Simon J.'
'Collis, David'
'Frenking, Gernot'
'Holzmann, Nicole'
'Jones, Cameron'
'Stasch, Andreas'

_publ_section_title
;
 Synthesis of a stable adduct of dialane(4) (Al2H4) via hydrogenation of a
 magnesium(I) dimer.
;
_journal_issue 10
_journal_name_full 'Nature chemistry'
_journal_page_first 865
_journal_page_last 869
_journal_paper_doi 10.1038/nchem.762
_journal_volume 2
_journal_year 2010
_chemical_formula_sum 'C62 H98 Al2 N6'
_chemical_formula_weight 981.42
_chemical_name_systematic
; 
 ? 
;
_space_group_IT_number 14
_symmetry_cell_setting monoclinic
_symmetry_space_group_name_Hall '-P 2yn'
_symmetry_space_group_name_H-M 'P 1 21/n 1'
_atom_sites_solution_hydrogens geom
_atom_sites_solution_primary direct
_atom_sites_solution_secondary difmap
_audit_creation_method SHELXL-97
_cell_angle_alpha 90.00
_cell_angle_beta 104.89(3)
_cell_angle_gamma 90.00
_cell_formula_units_Z 2
_cell_length_a 11.729(2)
_cell_length_b 15.039(3)
_cell_length_c 17.886(4)
_cell_measurement_temperature 123(2)
_cell_volume 3049.0(11)
_computing_structure_refinement 'SHELXL-97 (Sheldrick, 1997)'
_computing_structure_solution 'SHELXS-97 (Sheldrick, 1990)'
_diffrn_ambient_temperature 123(2)
_diffrn_measured_fraction_theta_full 0.994
_diffrn_measured_fraction_theta_max 0.994
_diffrn_measurement_device_type 'Nonius Kappa CCD'
_diffrn_radiation_monochromator graphite
_diffrn_radiation_source 'fine-focus sealed tube'
_diffrn_radiation_type MoK\a
_diffrn_radiation_wavelength 0.71073
_diffrn_reflns_av_R_equivalents 0.0251
_diffrn_reflns_av_sigmaI/netI 0.0406
_diffrn_reflns_limit_h_max 14
_diffrn_reflns_limit_h_min -14
_diffrn_reflns_limit_k_max 14
_diffrn_reflns_limit_k_min -19
_diffrn_reflns_limit_l_max 22
_diffrn_reflns_limit_l_min -22
_diffrn_reflns_number 11701
_diffrn_reflns_theta_full 27.00
_diffrn_reflns_theta_max 27.00
_diffrn_reflns_theta_min 2.75
_exptl_absorpt_coefficient_mu 0.089
_exptl_absorpt_correction_T_max 0.980
_exptl_absorpt_correction_T_min 0.952
_exptl_absorpt_correction_type multi-scan
_exptl_absorpt_process_details 'Sortav (Blessing, 1995)'
_exptl_crystal_colour colourless
_exptl_crystal_density_diffrn 1.069
_exptl_crystal_density_method 'not measured'
_exptl_crystal_description block
_exptl_crystal_F_000 1076
_exptl_crystal_size_max 0.30
_exptl_crystal_size_mid 0.25
_exptl_crystal_size_min 0.22
_refine_diff_density_max 1.486
_refine_diff_density_min -0.305
_refine_diff_density_rms 0.051
_refine_ls_extinction_method none
_refine_ls_goodness_of_fit_ref 1.037
_refine_ls_hydrogen_treatment mixed
_refine_ls_matrix_type full
_refine_ls_number_parameters 331
_refine_ls_number_reflns 6611
_refine_ls_number_restraints 1
_refine_ls_restrained_S_all 1.037
_refine_ls_R_factor_all 0.0835
_refine_ls_R_factor_gt 0.0547
_refine_ls_shift/su_max 0.000
_refine_ls_shift/su_mean 0.000
_refine_ls_structure_factor_coef Fsqd
_refine_ls_weighting_details 'calc w=1/[\s^2^(Fo^2^)+(0.0680P)^2^+1.7138P] where P=(Fo^2^+2Fc^2^)/3'
_refine_ls_weighting_scheme calc
_refine_ls_wR_factor_gt 0.1356
_refine_ls_wR_factor_ref 0.1515
_reflns_number_gt 4816
_reflns_number_total 6611
_reflns_threshold_expression >2sigma(I)
_cod_data_source_file nchem.762-s9.cif
_cod_data_source_block compound13
_cod_original_cell_volume 3049.2(11)
_cod_original_sg_symbol_H-M P2(1)/n
_cod_database_code 1508115

loop_
_symmetry_equiv_pos_as_xyz
'x, y, z'
'-x+1/2, y+1/2, -z+1/2'
'-x, -y, -z'
'x-1/2, -y-1/2, z-1/2'

loop_
_atom_site_label
_atom_site_type_symbol
_atom_site_fract_x
_atom_site_fract_y
_atom_site_fract_z
_atom_site_U_iso_or_equiv
_atom_site_adp_type
_atom_site_occupancy
_atom_site_symmetry_multiplicity
_atom_site_calc_flag
_atom_site_refinement_flags
Al1 Al 0.54002(5) 0.03273(4) 0.07149(3) 0.02972(16) Uani 1 1 d D
N1 N 0.44387(13) 0.10802(10) 0.11985(8) 0.0258(3) Uani 1 1 d .
C1 C 0.50162(15) 0.18180(12) 0.10752(10) 0.0243(4) Uani 1 1 d .
N2 N 0.58953(13) 0.15603(10) 0.07558(8) 0.0265(3) Uani 1 1 d .
C2 C 0.33399(16) 0.09940(12) 0.13991(11) 0.0263(4) Uani 1 1 d .
N3 N 0.47692(13) 0.26825(10) 0.12201(9) 0.0274(3) Uani 1 1 d .
C3 C 0.33750(16) 0.07670(12) 0.21724(11) 0.0281(4) Uani 1 1 d .
C4 C 0.23163(18) 0.06079(13) 0.23629(11) 0.0334(4) Uani 1 1 d .
H4 H 0.2327 0.0452 0.2879 0.040 Uiso 1 1 calc R
C5 C 0.12463(18) 0.06724(13) 0.18130(12) 0.0350(5) Uani 1 1 d .
H5 H 0.0530 0.0569 0.1954 0.042 Uiso 1 1 calc R
C6 C 0.12229(17) 0.08876(13) 0.10604(11) 0.0322(4) Uani 1 1 d .
H6 H 0.0485 0.0933 0.0688 0.039 Uiso 1 1 calc R
C7 C 0.22587(16) 0.10402(12) 0.08330(11) 0.0279(4) Uani 1 1 d .
C8 C 0.45437(17) 0.06900(13) 0.27874(11) 0.0319(4) Uani 1 1 d .
H8 H 0.5153 0.1011 0.2589 0.038 Uiso 1 1 calc R
C9 C 0.4504(2) 0.11274(16) 0.35522(12) 0.0469(6) Uani 1 1 d .
H9A H 0.3979 0.0787 0.3792 0.070 Uiso 1 1 calc R
H9B H 0.4208 0.1737 0.3454 0.070 Uiso 1 1 calc R
H9C H 0.5299 0.1139 0.3901 0.070 Uiso 1 1 calc R
C10 C 0.4935(2) -0.02790(14) 0.29168(13) 0.0415(5) Uani 1 1 d .
H10A H 0.5681 -0.0310 0.3318 0.062 Uiso 1 1 calc R
H10B H 0.5044 -0.0528 0.2434 0.062 Uiso 1 1 calc R
H10C H 0.4331 -0.0621 0.3082 0.062 Uiso 1 1 calc R
C11 C 0.21703(16) 0.12216(14) -0.00183(11) 0.0317(4) Uani 1 1 d .
H11 H 0.2976 0.1373 -0.0072 0.038 Uiso 1 1 calc R
C12 C 0.1343(2) 0.19987(16) -0.03371(13) 0.0451(6) Uani 1 1 d .
H12A H 0.0543 0.1855 -0.0303 0.068 Uiso 1 1 calc R
H12B H 0.1337 0.2103 -0.0879 0.068 Uiso 1 1 calc R
H12C H 0.1621 0.2535 -0.0034 0.068 Uiso 1 1 calc R
C13 C 0.1739(2) 0.03892(16) -0.05036(12) 0.0460(6) Uani 1 1 d .
H13A H 0.2265 -0.0111 -0.0302 0.069 Uiso 1 1 calc R
H13B H 0.1742 0.0501 -0.1043 0.069 Uiso 1 1 calc R
H13C H 0.0936 0.0245 -0.0476 0.069 Uiso 1 1 calc R
C14 C 0.70010(15) 0.19996(12) 0.08310(10) 0.0254(4) Uani 1 1 d .
C15 C 0.78040(16) 0.21124(13) 0.15663(11) 0.0305(4) Uani 1 1 d .
C16 C 0.89113(17) 0.24681(15) 0.16004(11) 0.0365(5) Uani 1 1 d .
H16 H 0.9456 0.2543 0.2091 0.044 Uiso 1 1 calc R
C17 C 0.92394(17) 0.27139(14) 0.09446(12) 0.0359(5) Uani 1 1 d .
H17 H 1.0003 0.2951 0.0983 0.043 Uiso 1 1 calc R
C18 C 0.84509(16) 0.26137(13) 0.02301(11) 0.0305(4) Uani 1 1 d .
H18 H 0.8675 0.2789 -0.0222 0.037 Uiso 1 1 calc R
C19 C 0.73293(16) 0.22585(12) 0.01606(10) 0.0270(4) Uani 1 1 d .
C20 C 0.75199(18) 0.18423(16) 0.23191(11) 0.0393(5) Uani 1 1 d .
H20 H 0.6643 0.1799 0.2217 0.047 Uiso 1 1 calc R
C21 C 0.8035(2) 0.09257(16) 0.25839(13) 0.0482(6) Uani 1 1 d .
H21A H 0.7746 0.0492 0.2170 0.072 Uiso 1 1 calc R
H21B H 0.7792 0.0745 0.3046 0.072 Uiso 1 1 calc R
H21C H 0.8898 0.0954 0.2705 0.072 Uiso 1 1 calc R
C22 C 0.7948(2) 0.25259(18) 0.29678(13) 0.0511(6) Uani 1 1 d .
H22A H 0.8812 0.2521 0.3132 0.077 Uiso 1 1 calc R
H22B H 0.7632 0.2374 0.3408 0.077 Uiso 1 1 calc R
H22C H 0.7673 0.3120 0.2778 0.077 Uiso 1 1 calc R
C23 C 0.65068(18) 0.21793(15) -0.06505(11) 0.0370(5) Uani 1 1 d .
H23 H 0.5731 0.1944 -0.0602 0.044 Uiso 1 1 calc R
C24 C 0.6293(2) 0.30848(17) -0.10494(13) 0.0464(6) Uani 1 1 d .
H24A H 0.5939 0.3489 -0.0743 0.070 Uiso 1 1 calc R
H24B H 0.5758 0.3015 -0.1566 0.070 Uiso 1 1 calc R
H24C H 0.7046 0.3331 -0.1096 0.070 Uiso 1 1 calc R
C25 C 0.6998(2) 0.15313(17) -0.11490(13) 0.0563(7) Uani 1 1 d .
H25A H 0.7764 0.1746 -0.1197 0.084 Uiso 1 1 calc R
H25B H 0.6449 0.1490 -0.1664 0.084 Uiso 1 1 calc R
H25C H 0.7093 0.0943 -0.0905 0.084 Uiso 1 1 calc R
C26 C 0.42024(17) 0.28900(13) 0.18529(11) 0.0305(4) Uani 1 1 d .
H26 H 0.4234 0.2327 0.2156 0.037 Uiso 1 1 calc R
C27 C 0.4885(2) 0.35778(17) 0.24209(14) 0.0503(6) Uani 1 1 d .
H27A H 0.5725 0.3423 0.2564 0.076 Uiso 1 1 calc R
H27B H 0.4589 0.3586 0.2886 0.076 Uiso 1 1 calc R
H27C H 0.4781 0.4167 0.2178 0.076 Uiso 1 1 calc R
C28 C 0.29060(18) 0.31592(16) 0.16110(14) 0.0447(5) Uani 1 1 d .
H28A H 0.2836 0.3760 0.1391 0.067 Uiso 1 1 calc R
H28B H 0.2581 0.3151 0.2064 0.067 Uiso 1 1 calc R
H28C H 0.2468 0.2740 0.1223 0.067 Uiso 1 1 calc R
C29 C 0.50383(18) 0.33673(13) 0.06886(12) 0.0340(5) Uani 1 1 d .
H29 H 0.5342 0.3026 0.0301 0.041 Uiso 1 1 calc R
C30 C 0.6020(3) 0.40175(17) 0.10508(16) 0.0624(7) Uani 1 1 d .
H30A H 0.5705 0.4488 0.1320 0.094 Uiso 1 1 calc R
H30B H 0.6336 0.4281 0.0645 0.094 Uiso 1 1 calc R
H30C H 0.6651 0.3702 0.1421 0.094 Uiso 1 1 calc R
C31 C 0.3949(2) 0.3839(2) 0.02226(18) 0.0745(9) Uani 1 1 d .
H31A H 0.3337 0.3400 0.0003 0.112 Uiso 1 1 calc R
H31B H 0.4145 0.4176 -0.0197 0.112 Uiso 1 1 calc R
H31C H 0.3659 0.4247 0.0559 0.112 Uiso 1 1 calc R
H1 H 0.613(2) -0.0301(17) 0.1324(14) 0.089 Uiso 1 1 d D

loop_
_atom_site_aniso_label
_atom_site_aniso_U_11
_atom_site_aniso_U_22
_atom_site_aniso_U_33
_atom_site_aniso_U_23
_atom_site_aniso_U_13
_atom_site_aniso_U_12
Al1 0.0310(3) 0.0249(3) 0.0355(3) 0.0015(2) 0.0127(2) -0.0013(2)
N1 0.0224(7) 0.0258(8) 0.0295(8) 0.0021(6) 0.0074(6) -0.0028(6)
C1 0.0233(9) 0.0252(9) 0.0226(8) 0.0027(7) 0.0025(7) -0.0013(7)
N2 0.0269(8) 0.0260(8) 0.0292(8) -0.0002(6) 0.0120(7) -0.0026(6)
C2 0.0256(9) 0.0223(9) 0.0326(10) -0.0005(7) 0.0105(8) -0.0017(7)
N3 0.0267(8) 0.0229(8) 0.0332(8) 0.0032(6) 0.0089(7) 0.0007(6)
C3 0.0312(10) 0.0248(9) 0.0293(9) -0.0011(7) 0.0095(8) -0.0030(7)
C4 0.0380(11) 0.0322(10) 0.0337(10) 0.0017(8) 0.0160(9) -0.0034(8)
C5 0.0316(10) 0.0344(11) 0.0440(11) 0.0010(9) 0.0186(9) -0.0051(8)
C6 0.0259(10) 0.0341(10) 0.0371(11) 0.0003(8) 0.0091(8) -0.0034(8)
C7 0.0273(10) 0.0265(9) 0.0313(10) -0.0004(7) 0.0099(8) -0.0036(7)
C8 0.0331(10) 0.0338(10) 0.0289(10) 0.0011(8) 0.0080(8) -0.0043(8)
C9 0.0511(14) 0.0550(14) 0.0317(11) -0.0062(10) 0.0054(10) -0.0022(11)
C10 0.0424(12) 0.0364(12) 0.0414(12) 0.0040(9) 0.0029(10) 0.0008(9)
C11 0.0231(9) 0.0418(11) 0.0305(10) 0.0020(8) 0.0072(8) -0.0034(8)
C12 0.0380(12) 0.0602(15) 0.0375(12) 0.0123(10) 0.0102(10) 0.0084(10)
C13 0.0437(13) 0.0590(15) 0.0354(11) -0.0085(10) 0.0101(10) -0.0109(11)
C14 0.0234(9) 0.0244(9) 0.0296(9) 0.0016(7) 0.0090(8) 0.0016(7)
C15 0.0266(10) 0.0370(11) 0.0283(10) 0.0026(8) 0.0077(8) 0.0063(8)
C16 0.0276(10) 0.0501(12) 0.0298(10) -0.0019(9) 0.0040(8) 0.0001(9)
C17 0.0239(10) 0.0432(12) 0.0400(11) -0.0021(9) 0.0074(9) -0.0054(8)
C18 0.0298(10) 0.0324(10) 0.0317(10) 0.0010(8) 0.0125(8) -0.0034(8)
C19 0.0275(9) 0.0259(9) 0.0275(9) -0.0001(7) 0.0069(8) -0.0029(7)
C20 0.0272(10) 0.0618(14) 0.0290(10) 0.0094(9) 0.0074(9) 0.0067(9)
C21 0.0503(14) 0.0574(15) 0.0363(12) 0.0152(10) 0.0099(10) 0.0025(11)
C22 0.0460(13) 0.0761(17) 0.0318(11) -0.0023(11) 0.0113(10) 0.0156(12)
C23 0.0340(11) 0.0487(12) 0.0287(10) 0.0014(9) 0.0086(8) -0.0149(9)
C24 0.0379(12) 0.0642(15) 0.0339(11) 0.0153(10) 0.0033(10) -0.0043(11)
C25 0.0774(18) 0.0552(15) 0.0373(12) -0.0111(11) 0.0164(12) -0.0179(13)
C26 0.0320(10) 0.0268(9) 0.0330(10) 0.0001(8) 0.0092(8) 0.0028(8)
C27 0.0401(12) 0.0591(15) 0.0502(14) -0.0229(12) 0.0086(11) 0.0002(11)
C28 0.0327(11) 0.0533(14) 0.0488(13) -0.0090(11) 0.0116(10) 0.0059(10)
C29 0.0367(11) 0.0268(10) 0.0397(11) 0.0097(8) 0.0121(9) 0.0014(8)
C30 0.082(2) 0.0387(13) 0.0675(17) 0.0046(12) 0.0216(15) -0.0233(13)
C31 0.0555(16) 0.087(2) 0.084(2) 0.0575(18) 0.0235(15) 0.0202(15)

loop_
_atom_type_symbol
_atom_type_description
_atom_type_scat_dispersion_real
_atom_type_scat_dispersion_imag
_atom_type_scat_source
C C 0.0033 0.0016 'International Tables Vol C Tables 4.2.6.8 and 6.1.1.4'
H H 0.0000 0.0000 'International Tables Vol C Tables 4.2.6.8 and 6.1.1.4'
N N 0.0061 0.0033 'International Tables Vol C Tables 4.2.6.8 and 6.1.1.4'
Al Al 0.0645 0.0514 'International Tables Vol C Tables 4.2.6.8 and 6.1.1.4'

loop_
_geom_angle_atom_site_label_1
_geom_angle_atom_site_label_2
_geom_angle_atom_site_label_3
_geom_angle
_geom_angle_site_symmetry_1
_geom_angle_site_symmetry_3
N2 Al1 N1 68.27(7) . .
N2 Al1 Al1 114.60(6) . 3_655
N1 Al1 Al1 122.46(6) . 3_655
N2 Al1 H1 117.1(11) . .
N1 Al1 H1 109.0(11) . .
Al1 Al1 H1 116.7(11) 3_655 .
C1 N1 C2 129.73(15) . .
C1 N1 Al1 91.90(11) . .
C2 N1 Al1 136.05(12) . .
N1 C1 N2 107.58(15) . .
N1 C1 N3 127.62(16) . .
N2 C1 N3 124.78(16) . .
C1 N2 C14 126.64(15) . .
C1 N2 Al1 92.08(11) . .
C14 N2 Al1 134.49(12) . .
C7 C2 C3 120.67(17) . .
C7 C2 N1 121.26(16) . .
C3 C2 N1 117.74(16) . .
C1 N3 C26 120.05(15) . .
C1 N3 C29 116.44(15) . .
C26 N3 C29 123.42(15) . .
C4 C3 C2 118.53(17) . .
C4 C3 C8 120.26(17) . .
C2 C3 C8 121.21(17) . .
C5 C4 C3 121.16(18) . .
C5 C4 H4 119.4 . .
C3 C4 H4 119.4 . .
C6 C5 C4 119.82(18) . .
C6 C5 H5 120.1 . .
C4 C5 H5 120.1 . .
C5 C6 C7 121.53(18) . .
C5 C6 H6 119.2 . .
C7 C6 H6 119.2 . .
C6 C7 C2 118.26(17) . .
C6 C7 C11 118.67(17) . .
C2 C7 C11 123.05(16) . .
C3 C8 C10 111.16(16) . .
C3 C8 C9 112.57(17) . .
C10 C8 C9 110.60(17) . .
C3 C8 H8 107.4 . .
C10 C8 H8 107.4 . .
C9 C8 H8 107.4 . .
C8 C9 H9A 109.5 . .
C8 C9 H9B 109.5 . .
H9A C9 H9B 109.5 . .
C8 C9 H9C 109.5 . .
H9A C9 H9C 109.5 . .
H9B C9 H9C 109.5 . .
C8 C10 H10A 109.5 . .
C8 C10 H10B 109.5 . .
H10A C10 H10B 109.5 . .
C8 C10 H10C 109.5 . .
H10A C10 H10C 109.5 . .
H10B C10 H10C 109.5 . .
C7 C11 C12 112.49(17) . .
C7 C11 C13 110.33(17) . .
C12 C11 C13 109.09(17) . .
C7 C11 H11 108.3 . .
C12 C11 H11 108.3 . .
C13 C11 H11 108.3 . .
C11 C12 H12A 109.5 . .
C11 C12 H12B 109.5 . .
H12A C12 H12B 109.5 . .
C11 C12 H12C 109.5 . .
H12A C12 H12C 109.5 . .
H12B C12 H12C 109.5 . .
C11 C13 H13A 109.5 . .
C11 C13 H13B 109.5 . .
H13A C13 H13B 109.5 . .
C11 C13 H13C 109.5 . .
H13A C13 H13C 109.5 . .
H13B C13 H13C 109.5 . .
C19 C14 C15 119.74(17) . .
C19 C14 N2 119.22(16) . .
C15 C14 N2 120.85(16) . .
C16 C15 C14 118.49(17) . .
C16 C15 C20 118.52(17) . .
C14 C15 C20 122.97(17) . .
C17 C16 C15 121.89(18) . .
C17 C16 H16 119.1 . .
C15 C16 H16 119.1 . .
C16 C17 C18 119.52(18) . .
C16 C17 H17 120.2 . .
C18 C17 H17 120.2 . .
C17 C18 C19 121.09(18) . .
C17 C18 H18 119.5 . .
C19 C18 H18 119.5 . .
C18 C19 C14 119.26(17) . .
C18 C19 C23 117.74(17) . .
C14 C19 C23 122.99(16) . .
C15 C20 C21 110.79(18) . .
C15 C20 C22 112.72(19) . .
C21 C20 C22 110.06(18) . .
C15 C20 H20 107.7 . .
C21 C20 H20 107.7 . .
C22 C20 H20 107.7 . .
C20 C21 H21A 109.5 . .
C20 C21 H21B 109.5 . .
H21A C21 H21B 109.5 . .
C20 C21 H21C 109.5 . .
H21A C21 H21C 109.5 . .
H21B C21 H21C 109.5 . .
C20 C22 H22A 109.5 . .
C20 C22 H22B 109.5 . .
H22A C22 H22B 109.5 . .
C20 C22 H22C 109.5 . .
H22A C22 H22C 109.5 . .
H22B C22 H22C 109.5 . .
C19 C23 C24 111.23(17) . .
C19 C23 C25 111.29(18) . .
C24 C23 C25 109.68(18) . .
C19 C23 H23 108.2 . .
C24 C23 H23 108.2 . .
C25 C23 H23 108.2 . .
C23 C24 H24A 109.5 . .
C23 C24 H24B 109.5 . .
H24A C24 H24B 109.5 . .
C23 C24 H24C 109.5 . .
H24A C24 H24C 109.5 . .
H24B C24 H24C 109.5 . .
C23 C25 H25A 109.5 . .
C23 C25 H25B 109.5 . .
H25A C25 H25B 109.5 . .
C23 C25 H25C 109.5 . .
H25A C25 H25C 109.5 . .
H25B C25 H25C 109.5 . .
N3 C26 C27 112.88(17) . .
N3 C26 C28 116.64(16) . .
C27 C26 C28 108.89(17) . .
N3 C26 H26 105.9 . .
C27 C26 H26 105.9 . .
C28 C26 H26 105.9 . .
C26 C27 H27A 109.5 . .
C26 C27 H27B 109.5 . .
H27A C27 H27B 109.5 . .
C26 C27 H27C 109.5 . .
H27A C27 H27C 109.5 . .
H27B C27 H27C 109.5 . .
C26 C28 H28A 109.5 . .
C26 C28 H28B 109.5 . .
H28A C28 H28B 109.5 . .
C26 C28 H28C 109.5 . .
H28A C28 H28C 109.5 . .
H28B C28 H28C 109.5 . .
N3 C29 C31 112.89(17) . .
N3 C29 C30 115.70(18) . .
C31 C29 C30 111.9(2) . .
N3 C29 H29 105.1 . .
C31 C29 H29 105.1 . .
C30 C29 H29 105.1 . .
C29 C30 H30A 109.5 . .
C29 C30 H30B 109.5 . .
H30A C30 H30B 109.5 . .
C29 C30 H30C 109.5 . .
H30A C30 H30C 109.5 . .
H30B C30 H30C 109.5 . .
C29 C31 H31A 109.5 . .
C29 C31 H31B 109.5 . .
H31A C31 H31B 109.5 . .
C29 C31 H31C 109.5 . .
H31A C31 H31C 109.5 . .
H31B C31 H31C 109.5 . .

loop_
_geom_bond_atom_site_label_1
_geom_bond_atom_site_label_2
_geom_bond_distance
_geom_bond_site_symmetry_2
Al1 N2 1.9389(16) .
Al1 N1 1.9502(16) .
Al1 Al1 2.6751(13) 3_655
Al1 H1 1.530(17) .
N1 C1 1.347(2) .
N1 C2 1.430(2) .
C1 N2 1.357(2) .
C1 N3 1.371(2) .
N2 C14 1.431(2) .
C2 C7 1.407(3) .
C2 C3 1.415(3) .
N3 C26 1.486(2) .
N3 C29 1.489(2) .
C3 C4 1.390(3) .
C3 C8 1.526(3) .
C4 C5 1.385(3) .
C4 H4 0.9500 .
C5 C6 1.378(3) .
C5 H5 0.9500 .
C6 C7 1.396(3) .
C6 H6 0.9500 .
C7 C11 1.524(3) .
C8 C10 1.528(3) .
C8 C9 1.529(3) .
C8 H8 1.0000 .
C9 H9A 0.9800 .
C9 H9B 0.9800 .
C9 H9C 0.9800 .
C10 H10A 0.9800 .
C10 H10B 0.9800 .
C10 H10C 0.9800 .
C11 C12 1.532(3) .
C11 C13 1.533(3) .
C11 H11 1.0000 .
C12 H12A 0.9800 .
C12 H12B 0.9800 .
C12 H12C 0.9800 .
C13 H13A 0.9800 .
C13 H13B 0.9800 .
C13 H13C 0.9800 .
C14 C19 1.405(3) .
C14 C15 1.417(3) .
C15 C16 1.391(3) .
C15 C20 1.523(3) .
C16 C17 1.376(3) .
C16 H16 0.9500 .
C17 C18 1.380(3) .
C17 H17 0.9500 .
C18 C19 1.396(3) .
C18 H18 0.9500 .
C19 C23 1.527(3) .
C20 C21 1.531(3) .
C20 C22 1.535(3) .
C20 H20 1.0000 .
C21 H21A 0.9800 .
C21 H21B 0.9800 .
C21 H21C 0.9800 .
C22 H22A 0.9800 .
C22 H22B 0.9800 .
C22 H22C 0.9800 .
C23 C24 1.528(3) .
C23 C25 1.530(3) .
C23 H23 1.0000 .
C24 H24A 0.9800 .
C24 H24B 0.9800 .
C24 H24C 0.9800 .
C25 H25A 0.9800 .
C25 H25B 0.9800 .
C25 H25C 0.9800 .
C26 C27 1.525(3) .
C26 C28 1.525(3) .
C26 H26 1.0000 .
C27 H27A 0.9800 .
C27 H27B 0.9800 .
C27 H27C 0.9800 .
C28 H28A 0.9800 .
C28 H28B 0.9800 .
C28 H28C 0.9800 .
C29 C31 1.511(3) .
C29 C30 1.523(3) .
C29 H29 1.0000 .
C30 H30A 0.9800 .
C30 H30B 0.9800 .
C30 H30C 0.9800 .
C31 H31A 0.9800 .
C31 H31B 0.9800 .
C31 H31C 0.9800 .
